data_1550088
loop_
_publ_author_name
'Bismillah, Aisha N.'
'Sturala, Jiri'
'Chapin, Brette M.'
'Yufit, Dmitry S.'
'Hodgkinson, Paul'
'McGonigal, Paul R.'

_publ_section_title
;
 Shape-selective crystallisation of fluxional carbon cages.
;
_journal_issue 46
_journal_name_full 'Chemical science'
_journal_page_first 8631
_journal_page_last 8636
_journal_paper_doi 10.1039/c8sc04303e
_journal_volume 9
_journal_year 2018
_chemical_formula_moiety 'C22 H19 F O2'
_chemical_formula_sum 'C22 H19 F O2'
_chemical_formula_weight 334.37
_chemical_name_systematic
;
(+/-)9-(4-anisyl)-1-(4-Fluorophenyl)tricyclo[3.3.1.0^2,8^]nona-3,6-dien-9-ol
;
_space_group_crystal_system monoclinic
_space_group_IT_number 14
_space_group_name_Hall '-P 2ybc'
_space_group_name_H-M_alt 'P 1 21/c 1'
_symmetry_space_group_name_Hall '-P 2ybc'
_symmetry_space_group_name_H-M 'P 1 21/c 1'
_atom_sites_solution_hydrogens difmap
_atom_sites_solution_primary direct
_audit_update_record
;
2018-07-23 deposited with the CCDC.
2018-10-22 downloaded from the CCDC.
;
_cell_angle_alpha 90
_cell_angle_beta 107.6909(15)
_cell_angle_gamma 90
_cell_formula_units_Z 4
_cell_length_a 18.8480(7)
_cell_length_b 7.4991(3)
_cell_length_c 12.2152(5)
_cell_measurement_reflns_used 9878
_cell_measurement_temperature 120.0
_cell_measurement_theta_max 31.23
_cell_measurement_theta_min 2.27
_cell_volume 1644.89(11)
_computing_cell_refinement 'SAINT V8.38A (Bruker AXS, 2016)'
_computing_data_collection 'APEX3 v.2017.3_0 (Bruker, 2017)'
_computing_data_reduction 'SAINT v8.38A (Bruker, 2016)'
_computing_molecular_graphics 'Olex2 (Dolomanov et al., 2009)'
_computing_publication_material 'Olex2 (Dolomanov et al., 2009)'
_computing_structure_refinement 'ShelXL (Sheldrick, 2015)'
_computing_structure_solution 'XS (Sheldrick, 2008)'
_diffrn_ambient_temperature 120.0
_diffrn_detector 'Bruker PHOTON 100 CMOS'
_diffrn_detector_area_resol_mean 10.4
_diffrn_detector_type 'CMOS sensor'
_diffrn_measured_fraction_theta_full 0.999
_diffrn_measured_fraction_theta_max 0.999
_diffrn_measurement_device '3-circle diffractometer'
_diffrn_measurement_device_type 'Bruker D8 Venture'
_diffrn_measurement_method '\f and \w scans'
_diffrn_radiation_monochromator 'focusing mirrors'
_diffrn_radiation_probe x-ray
_diffrn_radiation_type MoK\a
_diffrn_radiation_wavelength 0.71073
_diffrn_reflns_av_R_equivalents 0.0392
_diffrn_reflns_av_unetI/netI 0.0263
_diffrn_reflns_Laue_measured_fraction_full 0.999
_diffrn_reflns_Laue_measured_fraction_max 0.999
_diffrn_reflns_limit_h_max 26
_diffrn_reflns_limit_h_min -26
_diffrn_reflns_limit_k_max 10
_diffrn_reflns_limit_k_min -10
_diffrn_reflns_limit_l_max 17
_diffrn_reflns_limit_l_min -17
_diffrn_reflns_number 34998
_diffrn_reflns_point_group_measured_fraction_full 0.999
_diffrn_reflns_point_group_measured_fraction_max 0.999
_diffrn_reflns_theta_full 25.242
_diffrn_reflns_theta_max 29.999
_diffrn_reflns_theta_min 2.268
_diffrn_source 'microfocus sealed X-ray tube'
_diffrn_source_type 'Incoatec I\mS microsource'
_diffrn_standards_number 0
_exptl_absorpt_coefficient_mu 0.093
_exptl_absorpt_correction_T_max 1.0000
_exptl_absorpt_correction_T_min 0.9594
_exptl_absorpt_correction_type multi-scan
_exptl_absorpt_process_details
;    
SADABS-2016/2 (Bruker,2016/2) was used for absorption correction. 
wR2(int) was 0.0975 before and 0.0423 after correction. 
The Ratio of minimum to maximum transmission is 0.9594. 
The \l/2 correction factor is Not present.
;
_exptl_crystal_colour 'clear colourless'
_exptl_crystal_colour_lustre clear
_exptl_crystal_colour_primary colourless
_exptl_crystal_density_diffrn 1.350
_exptl_crystal_description irregular
_exptl_crystal_F_000 704
_exptl_crystal_size_max 0.29
_exptl_crystal_size_mid 0.21
_exptl_crystal_size_min 0.12
_refine_diff_density_max 0.356
_refine_diff_density_min -0.249
_refine_diff_density_rms 0.048
_refine_ls_extinction_method none
_refine_ls_goodness_of_fit_ref 1.051
_refine_ls_hydrogen_treatment refall
_refine_ls_matrix_type full
_refine_ls_number_parameters 302
_refine_ls_number_reflns 4798
_refine_ls_number_restraints 0
_refine_ls_restrained_S_all 1.051
_refine_ls_R_factor_all 0.0554
_refine_ls_R_factor_gt 0.0401
_refine_ls_shift/su_max 0.001
_refine_ls_shift/su_mean 0.000
_refine_ls_structure_factor_coef Fsqd
_refine_ls_weighting_details 'w=1/[\s^2^(Fo^2^)+(0.0560P)^2^+0.4500P] where P=(Fo^2^+2Fc^2^)/3'
_refine_ls_weighting_scheme calc
_refine_ls_wR_factor_gt 0.0995
_refine_ls_wR_factor_ref 0.1068
_reflns_Friedel_coverage 0.000
_reflns_number_gt 3800
_reflns_number_total 4798
_reflns_threshold_expression 'I > 2\s(I)'
_cod_data_source_file c8sc04303e2.cif
_cod_data_source_block 1d_18srv108
_cod_depositor_comments
;
The following automatic conversions were performed:

'_diffrn_radiation_probe' value 'X-ray' changed to 'x-ray' according
to
/home/data/users/saulius/crontab/automatic-downloads/rss-feeds/RSC/lib/dictionaries/cif_core.dic
dictionary named 'cif_core.dic' version 2.4.2 from 2011-04-26.

Automatic conversion script
Id: cif_fix_values 4973 2017-02-22 13:04:09Z antanas 

 Adding full bibliography for 1550083--1550094.cif.
;
_cod_original_cell_volume 1644.88(11)
_cod_database_code 1550088
_shelx_space_group_comment
;
The symmetry employed for this shelxl refinement is uniquely defined
by the following loop, which should always be used as a source of
symmetry information in preference to the above space-group names.
They are only intended as comments.
;
_shelx_estimated_absorpt_t_max 0.989
_shelx_estimated_absorpt_t_min 0.974
_computing.bruker_data_scaling 'SADABS V2012/1 (Bruker AXS Inc.)'

_olex2_refinement_description
;
;
_olex2_submission_special_instructions 'No special instructions were received'

loop_
_space_group_symop_operation_xyz
'x, y, z'
'-x, y+1/2, -z+1/2'
'-x, -y, -z'
'x, -y-1/2, z-1/2'

loop_
_atom_site_label
_atom_site_type_symbol
_atom_site_fract_x
_atom_site_fract_y
_atom_site_fract_z
_atom_site_U_iso_or_equiv
_atom_site_adp_type
_atom_site_occupancy
_atom_site_site_symmetry_order
_atom_site_calc_flag
F1 F 0.50096(4) 0.83292(9) 0.06386(6) 0.02327(16) Uani 1 1 d
O1 O 0.71729(4) 0.70198(10) 0.57554(7) 0.01805(17) Uani 1 1 d
O2 O 0.98099(5) 0.77660(14) 0.37282(9) 0.0319(2) Uani 1 1 d
C1 C 0.68375(5) 1.00263(13) 0.50881(9) 0.01387(19) Uani 1 1 d
C2 C 0.63812(6) 1.07206(14) 0.58290(9) 0.0161(2) Uani 1 1 d
C3 C 0.65519(6) 1.01403(14) 0.70244(9) 0.0181(2) Uani 1 1 d
C4 C 0.72182(7) 0.94658(15) 0.75900(10) 0.0200(2) Uani 1 1 d
C5 C 0.78097(6) 0.94412(15) 0.69826(9) 0.0178(2) Uani 1 1 d
C6 C 0.80517(6) 1.13595(16) 0.70303(10) 0.0208(2) Uani 1 1 d
C7 C 0.76226(6) 1.25393(15) 0.63121(10) 0.0202(2) Uani 1 1 d
C8 C 0.69404(6) 1.19593(14) 0.54339(10) 0.0170(2) Uani 1 1 d
C9 C 0.74715(6) 0.87740(13) 0.57265(9) 0.0141(2) Uani 1 1 d
C10 C 0.80842(5) 0.85784(14) 0.51618(9) 0.0150(2) Uani 1 1 d
C11 C 0.84896(6) 0.69847(15) 0.52957(10) 0.0193(2) Uani 1 1 d
C12 C 0.90633(6) 0.67585(16) 0.48194(11) 0.0234(2) Uani 1 1 d
C13 C 0.92500(6) 0.81268(17) 0.41932(10) 0.0213(2) Uani 1 1 d
C14 C 0.88674(6) 0.97291(17) 0.40665(10) 0.0210(2) Uani 1 1 d
C15 C 0.82907(6) 0.99412(15) 0.45522(10) 0.0182(2) Uani 1 1 d
C16 C 1.00055(8) 0.9151(2) 0.30696(12) 0.0345(3) Uani 1 1 d
C17 C 0.63844(5) 0.95528(14) 0.38819(9) 0.0142(2) Uani 1 1 d
C18 C 0.64926(6) 1.03528(14) 0.29148(9) 0.0150(2) Uani 1 1 d
C19 C 0.60324(6) 0.99448(14) 0.18150(9) 0.0160(2) Uani 1 1 d
C20 C 0.54684(6) 0.87285(14) 0.17088(9) 0.0161(2) Uani 1 1 d
C21 C 0.53398(6) 0.78978(15) 0.26342(10) 0.0177(2) Uani 1 1 d
C22 C 0.58035(6) 0.83233(14) 0.37231(9) 0.0170(2) Uani 1 1 d
H1 H 0.6925(11) 0.712(3) 0.6227(16) 0.051(5) Uiso 1 1 d
H2 H 0.5861(8) 1.097(2) 0.5426(12) 0.022(3) Uiso 1 1 d
H3 H 0.6156(8) 1.0284(19) 0.7373(12) 0.022(3) Uiso 1 1 d
H4 H 0.7350(8) 0.908(2) 0.8378(13) 0.024(4) Uiso 1 1 d
H5 H 0.8241(8) 0.868(2) 0.7380(12) 0.022(3) Uiso 1 1 d
H6 H 0.8501(9) 1.172(2) 0.7650(13) 0.031(4) Uiso 1 1 d
H7 H 0.7726(8) 1.380(2) 0.6372(12) 0.026(4) Uiso 1 1 d
H8 H 0.6698(7) 1.2815(19) 0.4862(12) 0.017(3) Uiso 1 1 d
H11 H 0.8355(8) 0.604(2) 0.5716(12) 0.023(3) Uiso 1 1 d
H12 H 0.9334(9) 0.566(2) 0.4920(14) 0.039(4) Uiso 1 1 d
H14 H 0.9004(8) 1.071(2) 0.3651(13) 0.029(4) Uiso 1 1 d
H15 H 0.8045(8) 1.107(2) 0.4466(12) 0.023(3) Uiso 1 1 d
H16A H 1.0405(10) 0.860(3) 0.2799(15) 0.047(5) Uiso 1 1 d
H16B H 1.0205(9) 1.022(2) 0.3550(14) 0.033(4) Uiso 1 1 d
H16C H 0.9574(9) 0.951(2) 0.2417(15) 0.037(4) Uiso 1 1 d
H18 H 0.6875(7) 1.1210(18) 0.2989(11) 0.016(3) Uiso 1 1 d
H19 H 0.6100(8) 1.0534(19) 0.1147(12) 0.023(3) Uiso 1 1 d
H21 H 0.4932(8) 0.7040(19) 0.2530(12) 0.023(3) Uiso 1 1 d
H22 H 0.5713(7) 0.7759(19) 0.4392(12) 0.019(3) Uiso 1 1 d

loop_
_atom_site_aniso_label
_atom_site_aniso_U_11
_atom_site_aniso_U_22
_atom_site_aniso_U_33
_atom_site_aniso_U_23
_atom_site_aniso_U_13
_atom_site_aniso_U_12
F1 0.0241(3) 0.0265(4) 0.0170(3) -0.0035(3) 0.0031(3) -0.0047(3)
O1 0.0209(4) 0.0109(3) 0.0239(4) 0.0017(3) 0.0091(3) -0.0002(3)
O2 0.0224(4) 0.0402(6) 0.0382(5) -0.0082(4) 0.0171(4) 0.0024(4)
C1 0.0131(4) 0.0122(4) 0.0169(5) 0.0018(4) 0.0054(4) 0.0014(3)
C2 0.0149(5) 0.0146(5) 0.0199(5) 0.0010(4) 0.0071(4) 0.0018(4)
C3 0.0221(5) 0.0149(5) 0.0199(5) -0.0013(4) 0.0101(4) -0.0022(4)
C4 0.0259(5) 0.0176(5) 0.0171(5) 0.0002(4) 0.0076(4) 0.0001(4)
C5 0.0176(5) 0.0174(5) 0.0166(5) 0.0001(4) 0.0027(4) 0.0029(4)
C6 0.0175(5) 0.0220(5) 0.0233(5) -0.0064(4) 0.0067(4) -0.0029(4)
C7 0.0222(5) 0.0145(5) 0.0273(6) -0.0042(4) 0.0125(4) -0.0045(4)
C8 0.0193(5) 0.0116(4) 0.0219(5) 0.0027(4) 0.0089(4) 0.0020(4)
C9 0.0143(4) 0.0108(4) 0.0170(5) 0.0011(4) 0.0044(4) 0.0005(3)
C10 0.0125(4) 0.0152(5) 0.0160(5) -0.0012(4) 0.0023(4) 0.0008(4)
C11 0.0164(5) 0.0164(5) 0.0236(5) 0.0004(4) 0.0038(4) 0.0018(4)
C12 0.0166(5) 0.0216(6) 0.0306(6) -0.0047(5) 0.0049(4) 0.0051(4)
C13 0.0132(5) 0.0305(6) 0.0195(5) -0.0076(4) 0.0039(4) 0.0006(4)
C14 0.0161(5) 0.0271(6) 0.0197(5) 0.0019(4) 0.0054(4) -0.0002(4)
C15 0.0153(5) 0.0178(5) 0.0212(5) 0.0018(4) 0.0047(4) 0.0028(4)
C16 0.0227(6) 0.0556(9) 0.0285(7) -0.0073(6) 0.0129(5) -0.0045(6)
C17 0.0120(4) 0.0141(5) 0.0173(5) 0.0018(4) 0.0055(4) 0.0023(3)
C18 0.0135(4) 0.0130(5) 0.0199(5) 0.0020(4) 0.0070(4) 0.0009(4)
C19 0.0167(5) 0.0158(5) 0.0173(5) 0.0024(4) 0.0081(4) 0.0026(4)
C20 0.0154(5) 0.0163(5) 0.0159(5) -0.0022(4) 0.0040(4) 0.0014(4)
C21 0.0154(5) 0.0169(5) 0.0216(5) 0.0004(4) 0.0071(4) -0.0027(4)
C22 0.0159(5) 0.0180(5) 0.0187(5) 0.0035(4) 0.0075(4) -0.0010(4)

loop_
_atom_type_symbol
_atom_type_description
_atom_type_scat_dispersion_real
_atom_type_scat_dispersion_imag
_atom_type_scat_source
C C 0.0033 0.0016 'International Tables Vol C Tables 4.2.6.8 and 6.1.1.4'
H H 0.0000 0.0000 'International Tables Vol C Tables 4.2.6.8 and 6.1.1.4'
F F 0.0171 0.0103 'International Tables Vol C Tables 4.2.6.8 and 6.1.1.4'
O O 0.0106 0.0060 'International Tables Vol C Tables 4.2.6.8 and 6.1.1.4'

loop_
_geom_angle_atom_site_label_1
_geom_angle_atom_site_label_2
_geom_angle_atom_site_label_3
_geom_angle
C9 O1 H1 103.8(13)
C13 O2 C16 116.95(11)
C2 C1 C9 113.71(9)
C8 C1 C2 63.29(7)
C8 C1 C9 115.64(9)
C17 C1 C2 114.16(8)
C17 C1 C8 119.25(9)
C17 C1 C9 118.45(9)
C1 C2 C8 57.99(7)
C1 C2 H2 115.5(8)
C3 C2 C1 120.05(9)
C3 C2 C8 120.87(9)
C3 C2 H2 116.4(8)
C8 C2 H2 113.4(8)
C2 C3 H3 116.1(8)
C4 C3 C2 121.08(10)
C4 C3 H3 122.9(8)
C3 C4 C5 117.87(10)
C3 C4 H4 123.1(8)
C5 C4 H4 118.8(8)
C4 C5 C9 110.19(9)
C4 C5 H5 112.5(8)
C6 C5 C4 103.23(9)
C6 C5 C9 111.99(9)
C6 C5 H5 109.9(8)
C9 C5 H5 109.0(8)
C5 C6 H6 118.3(9)
C7 C6 C5 119.54(10)
C7 C6 H6 121.9(9)
C6 C7 C8 120.40(10)
C6 C7 H7 122.3(9)
C8 C7 H7 117.2(9)
C1 C8 C2 58.71(7)
C1 C8 H8 116.7(8)
C2 C8 H8 113.7(8)
C7 C8 C1 119.99(9)
C7 C8 C2 117.82(9)
C7 C8 H8 116.9(8)
O1 C9 C1 108.85(8)
O1 C9 C5 108.48(8)
O1 C9 C10 106.26(8)
C1 C9 C5 109.10(8)
C10 C9 C1 114.21(8)
C10 C9 C5 109.78(8)
C11 C10 C9 119.44(9)
C15 C10 C9 123.19(9)
C15 C10 C11 117.31(10)
C10 C11 H11 118.3(9)
C12 C11 C10 121.54(11)
C12 C11 H11 120.2(9)
C11 C12 C13 120.14(11)
C11 C12 H12 120.4(10)
C13 C12 H12 119.5(10)
O2 C13 C12 116.06(11)
O2 C13 C14 124.45(11)
C14 C13 C12 119.49(10)
C13 C14 C15 119.81(11)
C13 C14 H14 120.2(9)
C15 C14 H14 120.0(9)
C10 C15 C14 121.69(10)
C10 C15 H15 120.5(9)
C14 C15 H15 117.8(9)
O2 C16 H16A 103.6(11)
O2 C16 H16B 111.6(9)
O2 C16 H16C 111.4(10)
H16A C16 H16B 109.9(14)
H16A C16 H16C 111.3(14)
H16B C16 H16C 109.0(13)
C18 C17 C1 122.88(9)
C18 C17 C22 118.42(10)
C22 C17 C1 118.62(9)
C17 C18 H18 120.8(8)
C19 C18 C17 120.93(10)
C19 C18 H18 118.2(8)
C18 C19 H19 120.6(9)
C20 C19 C18 118.22(10)
C20 C19 H19 121.2(8)
F1 C20 C19 118.85(9)
F1 C20 C21 118.02(9)
C21 C20 C19 123.13(10)
C20 C21 C22 117.81(10)
C20 C21 H21 121.2(8)
C22 C21 H21 121.0(8)
C17 C22 H22 119.8(8)
C21 C22 C17 121.49(10)
C21 C22 H22 118.7(8)

loop_
_geom_bond_atom_site_label_1
_geom_bond_atom_site_label_2
_geom_bond_distance
F1 C20 1.3636(12)
O1 C9 1.4355(12)
O1 H1 0.85(2)
O2 C13 1.3689(13)
O2 C16 1.4289(19)
C1 C2 1.5175(14)
C1 C8 1.5058(15)
C1 C9 1.5335(14)
C1 C17 1.5038(14)
C2 C3 1.4627(15)
C2 C8 1.5863(15)
C2 H2 0.972(14)
C3 C4 1.3353(16)
C3 H3 0.971(14)
C4 C5 1.5155(16)
C4 H4 0.962(14)
C5 C6 1.5050(16)
C5 C9 1.5545(15)
C5 H5 0.994(14)
C6 C7 1.3324(17)
C6 H6 0.987(16)
C7 C8 1.4679(16)
C7 H7 0.965(16)
C8 H8 0.957(14)
C9 C10 1.5216(14)
C10 C11 1.4010(15)
C10 C15 1.3880(15)
C11 C12 1.3852(16)
C11 H11 0.956(15)
C12 C13 1.3876(18)
C12 H12 0.954(18)
C13 C14 1.3856(17)
C14 C15 1.3967(15)
C14 H14 0.970(16)
C15 H15 0.956(15)
C16 H16A 1.001(18)
C16 H16B 0.996(16)
C16 H16C 0.988(17)
C17 C18 1.3941(14)
C17 C22 1.3990(14)
C18 C19 1.3938(15)
C18 H18 0.949(14)
C19 C20 1.3766(15)
C19 H19 0.970(14)
C20 C21 1.3752(15)
C21 C22 1.3886(15)
C21 H21 0.981(15)
C22 H22 0.981(14)

loop_
_geom_torsion_atom_site_label_1
_geom_torsion_atom_site_label_2
_geom_torsion_atom_site_label_3
_geom_torsion_atom_site_label_4
_geom_torsion
C1 C2 C3 C4 20.55(16)
C1 C2 C8 C7 -109.92(11)
C1 C8 C2 C1 0.000(0)
C1 C8 C2 C3 108.32(11)
C1 C9 C5 C4 59.74(11)
C1 C9 C5 C6 -54.56(11)
C1 C9 C10 C11 -150.78(10)
C1 C9 C10 C15 32.19(14)
C2 C1 C8 C7 106.25(11)
C2 C1 C9 O1 81.53(10)
C2 C1 C9 C5 -36.67(11)
C2 C1 C9 C10 -159.92(9)
C2 C1 C17 C18 120.68(11)
C2 C1 C17 C22 -55.93(12)
C2 C3 C4 C5 4.24(16)
C2 C8 C1 C2 0.000(0)
C2 C8 C1 C9 -104.94(10)
C2 C8 C1 C17 104.08(10)
C3 C2 C1 C8 -109.72(11)
C3 C2 C1 C9 -1.77(14)
C3 C2 C1 C17 138.33(10)
C3 C2 C8 C7 -1.60(15)
C3 C4 C5 C6 75.00(12)
C3 C4 C5 C9 -44.75(13)
C4 C3 C2 C8 -47.89(15)
C4 C5 C6 C7 -77.16(13)
C4 C5 C9 O1 -58.70(11)
C4 C5 C9 C10 -174.41(9)
C5 C6 C7 C8 -3.60(17)
C5 C9 C1 C8 33.83(12)
C5 C9 C1 C17 -174.94(9)
C5 C9 C10 C11 86.33(11)
C5 C9 C10 C15 -90.70(12)
C6 C5 C9 O1 -173.00(8)
C6 C5 C9 C10 71.29(11)
C7 C6 C5 C9 41.35(14)
C7 C8 C1 C9 1.31(14)
C7 C8 C1 C17 -149.67(10)
C8 C1 C9 O1 152.04(9)
C8 C1 C9 C10 -89.42(11)
C8 C1 C17 C18 48.94(14)
C8 C1 C17 C22 -127.67(11)
C8 C2 C1 C8 0.000(0)
C8 C2 C1 C9 107.95(10)
C8 C2 C1 C17 -111.95(10)
C9 C1 C17 C18 -101.23(12)
C9 C1 C17 C22 82.16(12)
C10 C9 C1 C17 61.81(12)
C11 C10 C9 O1 -30.78(12)
C12 C13 O2 C16 179.36(11)
C14 C13 O2 C16 -0.04(17)
C15 C10 C9 O1 152.19(10)
C17 C1 C9 O1 -56.74(12)
